data_2100515
loop_
_publ_author_name
'Barnes, Paris W.'
'Lufaso, Michael W.'
'Woodward, Patrick M.'

_publ_section_title
;
 Structure determination of <i>A</i>~2~<i>M</i>^3+^TaO~6~ and
 <i>A</i>~2~<i>M</i>^3+^NbO~6~ ordered perovskites: octahedral tilting
 and pseudosymmetry
;
_journal_coeditor_code WS5031
_journal_date_accepted 2006-01-19
_journal_date_recd_electronic 2005-06-10
_journal_issue 3
_journal_name_full 'Acta Crystallographica Section B'
_journal_page_first 384
_journal_page_last 396
_journal_paper_category FA
_journal_paper_doi 10.1107/S0108768106002448
_journal_volume 62
_journal_year 2006
_chemical_formula_sum 'Cr O6 Sr2 Ta'
_chemical_formula_weight 504.178
_space_group_IT_number 87
_symmetry_cell_setting tetragonal
_symmetry_space_group_name_Hall '-I 4'
_symmetry_space_group_name_H-M 'I 4/m'
_audit_creation_method 'from EXP file using GSAS2CIF'
_cell_angle_alpha 90.0
_cell_angle_beta 90.0
_cell_angle_gamma 90.0
_cell_formula_units_Z 2
_cell_length_a 5.57516(18)
_cell_length_b 5.57516
_cell_length_c 7.8808(5)
_cell_measurement_temperature 298
_cell_volume 244.954(17)
_computing_structure_refinement GSAS
_diffrn_ambient_temperature 298
_diffrn_measurement_device HBFR
_diffrn_measurement_method reactor
_diffrn_radiation_probe neutron
_diffrn_radiation_source 'Brookhaven National Laboratory'
_diffrn_radiation_type neutron
_diffrn_radiation_wavelength 1.8857
_exptl_crystal_density_diffrn 6.836
_refine_ls_goodness_of_fit_all 1.61
_refine_ls_matrix_type full
_refine_ls_number_parameters 27
_refine_ls_number_restraints 12
_refine_ls_shift/su_max 0.01
_refine_ls_shift/su_mean 0.00
_cod_data_source_file ws5031.cif
_cod_data_source_block Sr2CrTaO6
_cod_depositor_comments
;
The following automatic conversions were performed:
'_geom_bond_publ_flag' value 'N' changed to 'n' according to
'/home/saulius/struct/CIF-dictionaries/cif_core.dic' dictionary named
'cif_core.dic' version 2.4.1 from 2010-06-29 (106
times).

'_geom_angle_publ_flag' value 'N' changed to 'n' according to
'/home/saulius/struct/CIF-dictionaries/cif_core.dic' dictionary named
'cif_core.dic' version 2.4.1 from 2010-06-29 (716 times).

Automatic conversion script
Id: cif_fix_enum 1527 2010-12-29 10:47:43Z saulius 

The following automatic conversions were performed:

'_geom_bond_publ_flag' value 'N' changed to 'n' according to
/home/saulius/struct/CIF-dictionaries/cif_core.dic dictionary named
'cif_core.dic' version 2.4.1 from 2010-06-29 (106
times).

'_geom_angle_publ_flag' value 'N' changed to 'n' according
to /home/saulius/struct/CIF-dictionaries/cif_core.dic dictionary
named 'cif_core.dic' version 2.4.1 from 2010-06-29 (716 times).

Automatic conversion script
Id: cif_fix_values 1715 2011-07-08 13:25:40Z adriana 
;
_cod_original_cell_volume 244.95(2)
_cod_original_sg_symbol_H-M I4/m
_cod_database_code 2100515

loop_
_symmetry_equiv_pos_site_id
_symmetry_equiv_pos_as_xyz
1 +x,+y,+z
2 -y,+x,+z
3 -x,-y,+z
4 +y,-x,+z
-1 -x,-y,-z
-2 +y,-x,-z
-3 +x,+y,-z
-4 -y,+x,-z
101 +x+1/2,+y+1/2,+z+1/2
102 -y+1/2,+x+1/2,+z+1/2
103 -x+1/2,-y+1/2,+z+1/2
104 +y+1/2,-x+1/2,+z+1/2
-101 -x+1/2,-y+1/2,-z+1/2
-102 +y+1/2,-x+1/2,-z+1/2
-103 +x+1/2,+y+1/2,-z+1/2
-104 -y+1/2,+x+1/2,-z+1/2

loop_
_atom_site_type_symbol
_atom_site_label
_atom_site_fract_x
_atom_site_fract_y
_atom_site_fract_z
_atom_site_U_iso_or_equiv
_atom_site_thermal_displace_type
_atom_site_occupancy
SR Sr 0.0 0.5 0.25 0.0143(5) Uiso 1.0
CR Cr1 0.0 0.0 0.0 0.0076(6) Uiso 0.21(2)
TA Ta1 0.0 0.0 0.0 0.0076(6) Uiso 0.80(2)
CR Cr2 0.5 0.5 0.0 0.0076(6) Uiso 0.80(2)
TA Ta2 0.5 0.5 0.0 0.0076(6) Uiso 0.21(2)
O O1 0.0 0.0 0.2501(9) 0.010(3) Uiso 1.0
O O2 0.2655(6) 0.2342(8) 0.0 0.0110(15) Uiso 1.0

loop_
_atom_type_symbol
Sr
Cr
Ta
O

loop_
_geom_angle_atom_site_label_1
_geom_angle_atom_site_label_2
_geom_angle_atom_site_label_3
_geom_angle_site_symmetry_1
_geom_angle_site_symmetry_3
_geom_angle
_geom_angle_publ_flag
Sr Sr Sr 2_555 2_565 90.0 n
Sr Sr Sr 2_555 2_655 90.0 n
Sr Sr Sr 2_555 2_665 180.0 n
Sr Sr Sr 2_555 -1_565 90.0 n
Sr Sr Sr 2_555 -1_566 90.0 n
Sr Sr Cr1 2_555 1_555 54.7293(10) n
Sr Sr Cr1 2_555 1_565 125.2707(10) n
Sr Sr Cr1 2_555 101_455 54.7293(10) n
Sr Sr Cr1 2_555 101_555 125.2707(10) n
Sr Sr Ta1 2_555 1_555 54.7293(10) n
Sr Sr Ta1 2_555 1_565 125.2707(10) n
Sr Sr Ta1 2_555 101_455 54.7293(10) n
Sr Sr Ta1 2_555 101_555 125.2707(10) n
Sr Sr Cr2 2_555 1_455 54.7293(10) n
Sr Sr Cr2 2_555 1_555 125.2707(10) n
Sr Sr Cr2 2_555 101_445 54.7293(10) n
Sr Sr Cr2 2_555 101_455 125.2707(10) n
Sr Sr Ta2 2_555 1_455 54.7293(10) n
Sr Sr Ta2 2_555 1_555 125.2707(10) n
Sr Sr Ta2 2_555 101_445 54.7293(10) n
Sr Sr Ta2 2_555 101_455 125.2707(10) n
Sr Sr O1 2_555 1_555 45.0 n
Sr Sr O1 2_555 1_565 135.0 n
Sr Sr O1 2_555 -101_455 45.0 n
Sr Sr Sr 2_565 2_655 179.9802 n
Sr Sr Sr 2_565 2_665 90.0 n
Sr Sr Sr 2_565 -1_565 90.0 n
Sr Sr Sr 2_565 -1_566 90.0 n
Sr Sr Cr1 2_565 1_555 125.2707(10) n
Sr Sr Cr1 2_565 1_565 54.7293(10) n
Sr Sr Cr1 2_565 101_455 54.7293(10) n
Sr Sr Cr1 2_565 101_555 125.2707(10) n
Sr Sr Ta1 2_565 1_555 125.2707(10) n
Sr Sr Ta1 2_565 1_565 54.7293(10) n
Sr Sr Ta1 2_565 101_455 54.7293(10) n
Sr Sr Ta1 2_565 101_555 125.2707(10) n
Sr Sr Cr2 2_565 1_455 54.7293(10) n
Sr Sr Cr2 2_565 1_555 125.2707(10) n
Sr Sr Cr2 2_565 101_445 125.2707(10) n
Sr Sr Cr2 2_565 101_455 54.7293(10) n
Sr Sr Ta2 2_565 1_455 54.7293(10) n
Sr Sr Ta2 2_565 1_555 125.2707(10) n
Sr Sr Ta2 2_565 101_445 125.2707(10) n
Sr Sr Ta2 2_565 101_455 54.7293(10) n
Sr Sr O1 2_565 1_555 135.0 n
Sr Sr O1 2_565 1_565 45.0 n
Sr Sr O1 2_565 -101_455 45.0 n
Sr Sr Sr 2_655 2_665 90.0 n
Sr Sr Sr 2_655 -1_565 90.0 n
Sr Sr Sr 2_655 -1_566 90.0 n
Sr Sr Cr1 2_655 1_555 54.7293(10) n
Sr Sr Cr1 2_655 1_565 125.2707(10) n
Sr Sr Cr1 2_655 101_455 125.2707(10) n
Sr Sr Cr1 2_655 101_555 54.7293(10) n
Sr Sr Ta1 2_655 1_555 54.7293(10) n
Sr Sr Ta1 2_655 1_565 125.2707(10) n
Sr Sr Ta1 2_655 101_455 125.2707(10) n
Sr Sr Ta1 2_655 101_555 54.7293(10) n
Sr Sr Cr2 2_655 1_455 125.2707(10) n
Sr Sr Cr2 2_655 1_555 54.7293(10) n
Sr Sr Cr2 2_655 101_445 54.7293(10) n
Sr Sr Cr2 2_655 101_455 125.2707(10) n
Sr Sr Ta2 2_655 1_455 125.2707(10) n
Sr Sr Ta2 2_655 1_555 54.7293(10) n
Sr Sr Ta2 2_655 101_445 54.7293(10) n
Sr Sr Ta2 2_655 101_455 125.2707(10) n
Sr Sr O1 2_655 1_555 45.0 n
Sr Sr O1 2_655 1_565 135.0 n
Sr Sr O1 2_655 -101_455 135.0 n
Sr Sr Sr 2_665 -1_565 90.0 n
Sr Sr Sr 2_665 -1_566 90.0 n
Sr Sr Cr1 2_665 1_555 125.2707(10) n
Sr Sr Cr1 2_665 1_565 54.7293(10) n
Sr Sr Cr1 2_665 101_455 125.2707(10) n
Sr Sr Cr1 2_665 101_555 54.7293(10) n
Sr Sr Ta1 2_665 1_555 125.2707(10) n
Sr Sr Ta1 2_665 1_565 54.7293(10) n
Sr Sr Ta1 2_665 101_455 125.2707(10) n
Sr Sr Ta1 2_665 101_555 54.7293(10) n
Sr Sr Cr2 2_665 1_455 125.2707(10) n
Sr Sr Cr2 2_665 1_555 54.7293(10) n
Sr Sr Cr2 2_665 101_445 125.2707(10) n
Sr Sr Cr2 2_665 101_455 54.7293(10) n
Sr Sr Ta2 2_665 1_455 125.2707(10) n
Sr Sr Ta2 2_665 1_555 54.7293(10) n
Sr Sr Ta2 2_665 101_445 125.2707(10) n
Sr Sr Ta2 2_665 101_455 54.7293(10) n
Sr Sr O1 2_665 1_555 135.0 n
Sr Sr O1 2_665 1_565 45.0 n
Sr Sr O1 2_665 -101_455 135.0 n
Sr Sr Sr -1_565 -1_566 180.0 n
Sr Sr Cr1 -1_565 1_555 54.7482(19) n
Sr Sr Cr1 -1_565 1_565 54.7482(19) n
Sr Sr Cr1 -1_565 101_455 125.2518(19) n
Sr Sr Cr1 -1_565 101_555 125.2518(19) n
Sr Sr Ta1 -1_565 1_555 54.7482(19) n
Sr Sr Ta1 -1_565 1_565 54.7482(19) n
Sr Sr Ta1 -1_565 101_455 125.2518(19) n
Sr Sr Ta1 -1_565 101_555 125.2518(19) n
Sr Sr Cr2 -1_565 1_455 54.7482(19) n
Sr Sr Cr2 -1_565 1_555 54.7482(19) n
Sr Sr Cr2 -1_565 101_445 125.2518(19) n
Sr Sr Cr2 -1_565 101_455 125.2518(19) n
Sr Sr Ta2 -1_565 1_455 54.7482(19) n
Sr Sr Ta2 -1_565 1_555 54.7482(19) n
Sr Sr Ta2 -1_565 101_445 125.2518(19) n
Sr Sr Ta2 -1_565 101_455 125.2518(19) n
Sr Sr O1 -1_565 1_555 90.02(15) n
Sr Sr O1 -1_565 1_565 90.02(15) n
Sr Sr O1 -1_565 -101_455 89.98(15) n
Sr Sr Cr1 -1_566 1_555 125.2518(19) n
Sr Sr Cr1 -1_566 1_565 125.2518(19) n
Sr Sr Cr1 -1_566 101_455 54.7482(19) n
Sr Sr Cr1 -1_566 101_555 54.7482(19) n
Sr Sr Ta1 -1_566 1_555 125.2518(19) n
Sr Sr Ta1 -1_566 1_565 125.2518(19) n
Sr Sr Ta1 -1_566 101_455 54.7482(19) n
Sr Sr Ta1 -1_566 101_555 54.7482(19) n
Sr Sr Cr2 -1_566 1_455 125.2518(19) n
Sr Sr Cr2 -1_566 1_555 125.2518(19) n
Sr Sr Cr2 -1_566 101_445 54.7482(19) n
Sr Sr Cr2 -1_566 101_455 54.7482(19) n
Sr Sr Ta2 -1_566 1_455 125.2518(19) n
Sr Sr Ta2 -1_566 1_555 125.2518(19) n
Sr Sr Ta2 -1_566 101_445 54.7482(19) n
Sr Sr Ta2 -1_566 101_455 54.7482(19) n
Sr Sr O1 -1_566 1_555 89.98(15) n
Sr Sr O1 -1_566 1_565 89.98(15) n
Sr Sr O1 -1_566 -101_455 90.02(15) n
Cr1 Sr Cr1 1_555 1_565 109.496(4) n
Cr1 Sr Cr1 1_555 101_455 109.4586(19) n
Cr1 Sr Cr1 1_555 101_555 109.4586(19) n
Cr1 Sr Ta1 1_555 1_555 0.0 n
Cr1 Sr Ta1 1_555 1_565 109.496(4) n
Cr1 Sr Ta1 1_555 101_455 109.4586(19) n
Cr1 Sr Ta1 1_555 101_555 109.4586(19) n
Cr1 Sr Cr2 1_555 1_455 70.5414(19) n
Cr1 Sr Cr2 1_555 1_555 70.5414(19) n
Cr1 Sr Cr2 1_555 101_445 70.504(4) n
Cr1 Sr Cr2 1_555 101_455 180.0 n
Cr1 Sr Ta2 1_555 1_455 70.5414(19) n
Cr1 Sr Ta2 1_555 1_555 70.5414(19) n
Cr1 Sr Ta2 1_555 101_445 70.504(4) n
Cr1 Sr Ta2 1_555 101_455 180.0 n
Cr1 Sr O1 1_555 1_555 35.27(15) n
Cr1 Sr O1 1_555 1_565 144.76(15) n
Cr1 Sr O1 1_555 -101_455 89.99(9) n
Cr1 Sr Cr1 1_565 101_455 109.4586(19) n
Cr1 Sr Cr1 1_565 101_555 109.4586(19) n
Cr1 Sr Ta1 1_565 1_555 109.496(4) n
Cr1 Sr Ta1 1_565 1_565 0.0 n
Cr1 Sr Ta1 1_565 101_455 109.4586(19) n
Cr1 Sr Ta1 1_565 101_555 109.4586(19) n
Cr1 Sr Cr2 1_565 1_455 70.5414(19) n
Cr1 Sr Cr2 1_565 1_555 70.5414(19) n
Cr1 Sr Cr2 1_565 101_445 180.0 n
Cr1 Sr Cr2 1_565 101_455 70.504(4) n
Cr1 Sr Ta2 1_565 1_455 70.5414(19) n
Cr1 Sr Ta2 1_565 1_555 70.5414(19) n
Cr1 Sr Ta2 1_565 101_445 180.0 n
Cr1 Sr Ta2 1_565 101_455 70.504(4) n
Cr1 Sr O1 1_565 1_555 144.76(15) n
Cr1 Sr O1 1_565 1_565 35.27(15) n
Cr1 Sr O1 1_565 -101_455 89.99(9) n
Cr1 Sr Cr1 101_455 101_555 109.496(4) n
Cr1 Sr Ta1 101_455 1_555 109.4586(19) n
Cr1 Sr Ta1 101_455 1_565 109.4586(19) n
Cr1 Sr Ta1 101_455 101_455 0.0 n
Cr1 Sr Ta1 101_455 101_555 109.496(4) n
Cr1 Sr Cr2 101_455 1_455 70.504(4) n
Cr1 Sr Cr2 101_455 1_555 180.0 n
Cr1 Sr Cr2 101_455 101_445 70.5414(19) n
Cr1 Sr Cr2 101_455 101_455 70.5414(19) n
Cr1 Sr Ta2 101_455 1_455 70.504(4) n
Cr1 Sr Ta2 101_455 1_555 180.0 n
Cr1 Sr Ta2 101_455 101_445 70.5414(19) n
Cr1 Sr Ta2 101_455 101_455 70.5414(19) n
Cr1 Sr O1 101_455 1_555 89.99(9) n
Cr1 Sr O1 101_455 1_565 89.99(9) n
Cr1 Sr O1 101_455 -101_455 35.27(15) n
Cr1 Sr Ta1 101_555 1_555 109.4586(19) n
Cr1 Sr Ta1 101_555 1_565 109.4586(19) n
Cr1 Sr Ta1 101_555 101_455 109.496(4) n
Cr1 Sr Ta1 101_555 101_555 0.0 n
Cr1 Sr Cr2 101_555 1_455 180.0 n
Cr1 Sr Cr2 101_555 1_555 70.504(4) n
Cr1 Sr Cr2 101_555 101_445 70.5414(19) n
Cr1 Sr Cr2 101_555 101_455 70.5414(19) n
Cr1 Sr Ta2 101_555 1_455 180.0 n
Cr1 Sr Ta2 101_555 1_555 70.504(4) n
Cr1 Sr Ta2 101_555 101_445 70.5414(19) n
Cr1 Sr Ta2 101_555 101_455 70.5414(19) n
Cr1 Sr O1 101_555 1_555 89.99(9) n
Cr1 Sr O1 101_555 1_565 89.99(9) n
Cr1 Sr O1 101_555 -101_455 144.76(15) n
Ta1 Sr Ta1 1_555 1_565 109.496(4) n
Ta1 Sr Ta1 1_555 101_455 109.4586(19) n
Ta1 Sr Ta1 1_555 101_555 109.4586(19) n
Ta1 Sr Cr2 1_555 1_455 70.5414(19) n
Ta1 Sr Cr2 1_555 1_555 70.5414(19) n
Ta1 Sr Cr2 1_555 101_445 70.504(4) n
Ta1 Sr Cr2 1_555 101_455 180.0 n
Ta1 Sr Ta2 1_555 1_455 70.5414(19) n
Ta1 Sr Ta2 1_555 1_555 70.5414(19) n
Ta1 Sr Ta2 1_555 101_445 70.504(4) n
Ta1 Sr Ta2 1_555 101_455 180.0 n
Ta1 Sr O1 1_555 1_555 35.27(15) n
Ta1 Sr O1 1_555 1_565 144.76(15) n
Ta1 Sr O1 1_555 -101_455 89.99(9) n
Ta1 Sr Ta1 1_565 101_455 109.4586(19) n
Ta1 Sr Ta1 1_565 101_555 109.4586(19) n
Ta1 Sr Cr2 1_565 1_455 70.5414(19) n
Ta1 Sr Cr2 1_565 1_555 70.5414(19) n
Ta1 Sr Cr2 1_565 101_445 180.0 n
Ta1 Sr Cr2 1_565 101_455 70.504(4) n
Ta1 Sr Ta2 1_565 1_455 70.5414(19) n
Ta1 Sr Ta2 1_565 1_555 70.5414(19) n
Ta1 Sr Ta2 1_565 101_445 180.0 n
Ta1 Sr Ta2 1_565 101_455 70.504(4) n
Ta1 Sr O1 1_565 1_555 144.76(15) n
Ta1 Sr O1 1_565 1_565 35.27(15) n
Ta1 Sr O1 1_565 -101_455 89.99(9) n
Ta1 Sr Ta1 101_455 101_555 109.496(4) n
Ta1 Sr Cr2 101_455 1_455 70.504(4) n
Ta1 Sr Cr2 101_455 1_555 180.0 n
Ta1 Sr Cr2 101_455 101_445 70.5414(19) n
Ta1 Sr Cr2 101_455 101_455 70.5414(19) n
Ta1 Sr Ta2 101_455 1_455 70.504(4) n
Ta1 Sr Ta2 101_455 1_555 180.0 n
Ta1 Sr Ta2 101_455 101_445 70.5414(19) n
Ta1 Sr Ta2 101_455 101_455 70.5414(19) n
Ta1 Sr O1 101_455 1_555 89.99(9) n
Ta1 Sr O1 101_455 1_565 89.99(9) n
Ta1 Sr O1 101_455 -101_455 35.27(15) n
Ta1 Sr Cr2 101_555 1_455 180.0 n
Ta1 Sr Cr2 101_555 1_555 70.504(4) n
Ta1 Sr Cr2 101_555 101_445 70.5414(19) n
Ta1 Sr Cr2 101_555 101_455 70.5414(19) n
Ta1 Sr Ta2 101_555 1_455 180.0 n
Ta1 Sr Ta2 101_555 1_555 70.504(4) n
Ta1 Sr Ta2 101_555 101_445 70.5414(19) n
Ta1 Sr Ta2 101_555 101_455 70.5414(19) n
Ta1 Sr O1 101_555 1_555 89.99(9) n
Ta1 Sr O1 101_555 1_565 89.99(9) n
Ta1 Sr O1 101_555 -101_455 144.76(15) n
Cr2 Sr Cr2 1_455 1_555 109.496(4) n
Cr2 Sr Cr2 1_455 101_445 109.4586(19) n
Cr2 Sr Cr2 1_455 101_455 109.4586(19) n
Cr2 Sr Ta2 1_455 1_455 0.0 n
Cr2 Sr Ta2 1_455 1_555 109.496(4) n
Cr2 Sr Ta2 1_455 101_445 109.4586(19) n
Cr2 Sr Ta2 1_455 101_455 109.4586(19) n
Cr2 Sr O1 1_455 1_555 90.01(9) n
Cr2 Sr O1 1_455 1_565 90.01(9) n
Cr2 Sr O1 1_455 -101_455 35.24(15) n
Cr2 Sr Cr2 1_555 101_445 109.4586(19) n
Cr2 Sr Cr2 1_555 101_455 109.4586(19) n
Cr2 Sr Ta2 1_555 1_455 109.496(4) n
Cr2 Sr Ta2 1_555 1_555 0.0 n
Cr2 Sr Ta2 1_555 101_445 109.4586(19) n
Cr2 Sr Ta2 1_555 101_455 109.4586(19) n
Cr2 Sr O1 1_555 1_555 90.01(9) n
Cr2 Sr O1 1_555 1_565 90.01(9) n
Cr2 Sr O1 1_555 -101_455 144.73(15) n
Cr2 Sr Cr2 101_445 101_455 109.496(4) n
Cr2 Sr Ta2 101_445 1_455 109.4586(19) n
Cr2 Sr Ta2 101_445 1_555 109.4586(19) n
Cr2 Sr Ta2 101_445 101_445 0.0 n
Cr2 Sr Ta2 101_445 101_455 109.496(4) n
Cr2 Sr O1 101_445 1_555 35.24(15) n
Cr2 Sr O1 101_445 1_565 144.73(15) n
Cr2 Sr O1 101_445 -101_455 90.01(9) n
Cr2 Sr Ta2 101_455 1_455 109.4586(19) n
Cr2 Sr Ta2 101_455 1_555 109.4586(19) n
Cr2 Sr Ta2 101_455 101_445 109.496(4) n
Cr2 Sr Ta2 101_455 101_455 0.0 n
Cr2 Sr O1 101_455 1_555 144.73(15) n
Cr2 Sr O1 101_455 1_565 35.24(15) n
Cr2 Sr O1 101_455 -101_455 90.01(9) n
Ta2 Sr Ta2 1_455 1_555 109.496(4) n
Ta2 Sr Ta2 1_455 101_445 109.4586(19) n
Ta2 Sr Ta2 1_455 101_455 109.4586(19) n
Ta2 Sr O1 1_455 1_555 90.01(9) n
Ta2 Sr O1 1_455 1_565 90.01(9) n
Ta2 Sr O1 1_455 -101_455 35.24(15) n
Ta2 Sr Ta2 1_555 101_445 109.4586(19) n
Ta2 Sr Ta2 1_555 101_455 109.4586(19) n
Ta2 Sr O1 1_555 1_555 90.01(9) n
Ta2 Sr O1 1_555 1_565 90.01(9) n
Ta2 Sr O1 1_555 -101_455 144.73(15) n
Ta2 Sr Ta2 101_445 101_455 109.496(4) n
Ta2 Sr O1 101_445 1_555 35.24(15) n
Ta2 Sr O1 101_445 1_565 144.73(15) n
Ta2 Sr O1 101_445 -101_455 90.01(9) n
Ta2 Sr O1 101_455 1_555 144.73(15) n
Ta2 Sr O1 101_455 1_565 35.24(15) n
Ta2 Sr O1 101_455 -101_455 90.01(9) n
O1 Sr O1 1_555 1_565 180.0000(2) n
O1 Sr O1 1_555 -101_455 90.00000(10) n
O1 Sr O1 1_565 -101_455 90.00000(10) n
Sr Cr1 Sr 1_545 1_555 109.496(4) n
Sr Cr1 Sr 1_545 2_555 70.5414(19) n
Sr Cr1 Sr 1_545 2_655 70.5414(19) n
Sr Cr1 Sr 1_545 -1_555 70.504(4) n
Sr Cr1 Sr 1_545 -1_565 180.0 n
Sr Cr1 Sr 1_545 -2_455 109.4586(19) n
Sr Cr1 Sr 1_545 -2_555 109.4586(19) n
Sr Cr1 O1 1_545 1_555 54.7482(19) n
Sr Cr1 O1 1_545 -1_555 125.2518(19) n
Sr Cr1 O2 1_545 1_555 122.69(7) n
Sr Cr1 O2 1_545 2_555 127.77(6) n
Sr Cr1 O2 1_545 3_555 57.31(7) n
Sr Cr1 O2 1_545 4_555 52.23(6) n
Sr Cr1 Sr 1_555 2_555 70.5414(19) n
Sr Cr1 Sr 1_555 2_655 70.5414(19) n
Sr Cr1 Sr 1_555 -1_555 180.0 n
Sr Cr1 Sr 1_555 -1_565 70.504(4) n
Sr Cr1 Sr 1_555 -2_455 109.4586(19) n
Sr Cr1 Sr 1_555 -2_555 109.4586(19) n
Sr Cr1 O1 1_555 1_555 54.7482(19) n
Sr Cr1 O1 1_555 -1_555 125.2518(19) n
Sr Cr1 O2 1_555 1_555 57.31(7) n
Sr Cr1 O2 1_555 2_555 52.23(6) n
Sr Cr1 O2 1_555 3_555 122.69(7) n
Sr Cr1 O2 1_555 4_555 127.77(6) n
Sr Cr1 Sr 2_555 2_655 109.496(4) n
Sr Cr1 Sr 2_555 -1_555 109.4586(19) n
Sr Cr1 Sr 2_555 -1_565 109.4586(19) n
Sr Cr1 Sr 2_555 -2_455 70.504(4) n
Sr Cr1 Sr 2_555 -2_555 180.0 n
Sr Cr1 O1 2_555 1_555 54.7482(19) n
Sr Cr1 O1 2_555 -1_555 125.2518(19) n
Sr Cr1 O2 2_555 1_555 127.77(6) n
Sr Cr1 O2 2_555 2_555 57.31(7) n
Sr Cr1 O2 2_555 3_555 52.23(6) n
Sr Cr1 O2 2_555 4_555 122.69(7) n
Sr Cr1 Sr 2_655 -1_555 109.4586(19) n
Sr Cr1 Sr 2_655 -1_565 109.4586(19) n
Sr Cr1 Sr 2_655 -2_455 180.0 n
Sr Cr1 Sr 2_655 -2_555 70.504(4) n
Sr Cr1 O1 2_655 1_555 54.7482(19) n
Sr Cr1 O1 2_655 -1_555 125.2518(19) n
Sr Cr1 O2 2_655 1_555 52.23(6) n
Sr Cr1 O2 2_655 2_555 122.69(7) n
Sr Cr1 O2 2_655 3_555 127.77(6) n
Sr Cr1 O2 2_655 4_555 57.31(7) n
Sr Cr1 Sr -1_555 -1_565 109.496(4) n
Sr Cr1 Sr -1_555 -2_455 70.5414(19) n
Sr Cr1 Sr -1_555 -2_555 70.5414(19) n
Sr Cr1 O1 -1_555 1_555 125.2518(19) n
Sr Cr1 O1 -1_555 -1_555 54.7482(19) n
Sr Cr1 O2 -1_555 1_555 122.69(7) n
Sr Cr1 O2 -1_555 2_555 127.77(6) n
Sr Cr1 O2 -1_555 3_555 57.31(7) n
Sr Cr1 O2 -1_555 4_555 52.23(6) n
Sr Cr1 Sr -1_565 -2_455 70.5414(19) n
Sr Cr1 Sr -1_565 -2_555 70.5414(19) n
Sr Cr1 O1 -1_565 1_555 125.2518(19) n
Sr Cr1 O1 -1_565 -1_555 54.7482(19) n
Sr Cr1 O2 -1_565 1_555 57.31(7) n
Sr Cr1 O2 -1_565 2_555 52.23(6) n
Sr Cr1 O2 -1_565 3_555 122.69(7) n
Sr Cr1 O2 -1_565 4_555 127.77(6) n
Sr Cr1 Sr -2_455 -2_555 109.496(4) n
Sr Cr1 O1 -2_455 1_555 125.2518(19) n
Sr Cr1 O1 -2_455 -1_555 54.7482(19) n
Sr Cr1 O2 -2_455 1_555 127.77(6) n
Sr Cr1 O2 -2_455 2_555 57.31(7) n
Sr Cr1 O2 -2_455 3_555 52.23(6) n
Sr Cr1 O2 -2_455 4_555 122.69(7) n
Sr Cr1 O1 -2_555 1_555 125.2518(19) n
Sr Cr1 O1 -2_555 -1_555 54.7482(19) n
Sr Cr1 O2 -2_555 1_555 52.23(6) n
Sr Cr1 O2 -2_555 2_555 122.69(7) n
Sr Cr1 O2 -2_555 3_555 127.77(6) n
Sr Cr1 O2 -2_555 4_555 57.31(7) n
O1 Cr1 O1 1_555 -1_555 180.0 n
O1 Cr1 O2 1_555 1_555 90.0 n
O1 Cr1 O2 1_555 2_555 90.0 n
O1 Cr1 O2 1_555 3_555 90.0 n
O1 Cr1 O2 1_555 4_555 90.0 n
O1 Cr1 O2 -1_555 1_555 90.0 n
O1 Cr1 O2 -1_555 2_555 90.0 n
O1 Cr1 O2 -1_555 3_555 90.0 n
O1 Cr1 O2 -1_555 4_555 90.0 n
O2 Cr1 O2 1_555 2_555 90.0 n
O2 Cr1 O2 1_555 3_555 180.0 n
O2 Cr1 O2 1_555 4_555 90.0 n
O2 Cr1 O2 2_555 3_555 90.0 n
O2 Cr1 O2 2_555 4_555 180.0 n
O2 Cr1 O2 3_555 4_555 90.0 n
Sr Ta1 Sr 1_545 1_555 109.496(4) n
Sr Ta1 Sr 1_545 2_555 70.5414(19) n
Sr Ta1 Sr 1_545 2_655 70.5414(19) n
Sr Ta1 Sr 1_545 -1_555 70.504(4) n
Sr Ta1 Sr 1_545 -1_565 180.0 n
Sr Ta1 Sr 1_545 -2_455 109.4586(19) n
Sr Ta1 Sr 1_545 -2_555 109.4586(19) n
Sr Ta1 O1 1_545 1_555 54.7482(19) n
Sr Ta1 O1 1_545 -1_555 125.2518(19) n
Sr Ta1 O2 1_545 1_555 122.69(7) n
Sr Ta1 O2 1_545 2_555 127.77(6) n
Sr Ta1 O2 1_545 3_555 57.31(7) n
Sr Ta1 O2 1_545 4_555 52.23(6) n
Sr Ta1 Sr 1_555 2_555 70.5414(19) n
Sr Ta1 Sr 1_555 2_655 70.5414(19) n
Sr Ta1 Sr 1_555 -1_555 180.0 n
Sr Ta1 Sr 1_555 -1_565 70.504(4) n
Sr Ta1 Sr 1_555 -2_455 109.4586(19) n
Sr Ta1 Sr 1_555 -2_555 109.4586(19) n
Sr Ta1 O1 1_555 1_555 54.7482(19) n
Sr Ta1 O1 1_555 -1_555 125.2518(19) n
Sr Ta1 O2 1_555 1_555 57.31(7) n
Sr Ta1 O2 1_555 2_555 52.23(6) n
Sr Ta1 O2 1_555 3_555 122.69(7) n
Sr Ta1 O2 1_555 4_555 127.77(6) n
Sr Ta1 Sr 2_555 2_655 109.496(4) n
Sr Ta1 Sr 2_555 -1_555 109.4586(19) n
Sr Ta1 Sr 2_555 -1_565 109.4586(19) n
Sr Ta1 Sr 2_555 -2_455 70.504(4) n
Sr Ta1 Sr 2_555 -2_555 180.0 n
Sr Ta1 O1 2_555 1_555 54.7482(19) n
Sr Ta1 O1 2_555 -1_555 125.2518(19) n
Sr Ta1 O2 2_555 1_555 127.77(6) n
Sr Ta1 O2 2_555 2_555 57.31(7) n
Sr Ta1 O2 2_555 3_555 52.23(6) n
Sr Ta1 O2 2_555 4_555 122.69(7) n
Sr Ta1 Sr 2_655 -1_555 109.4586(19) n
Sr Ta1 Sr 2_655 -1_565 109.4586(19) n
Sr Ta1 Sr 2_655 -2_455 180.0 n
Sr Ta1 Sr 2_655 -2_555 70.504(4) n
Sr Ta1 O1 2_655 1_555 54.7482(19) n
Sr Ta1 O1 2_655 -1_555 125.2518(19) n
Sr Ta1 O2 2_655 1_555 52.23(6) n
Sr Ta1 O2 2_655 2_555 122.69(7) n
Sr Ta1 O2 2_655 3_555 127.77(6) n
Sr Ta1 O2 2_655 4_555 57.31(7) n
Sr Ta1 Sr -1_555 -1_565 109.496(4) n
Sr Ta1 Sr -1_555 -2_455 70.5414(19) n
Sr Ta1 Sr -1_555 -2_555 70.5414(19) n
Sr Ta1 O1 -1_555 1_555 125.2518(19) n
Sr Ta1 O1 -1_555 -1_555 54.7482(19) n
Sr Ta1 O2 -1_555 1_555 122.69(7) n
Sr Ta1 O2 -1_555 2_555 127.77(6) n
Sr Ta1 O2 -1_555 3_555 57.31(7) n
Sr Ta1 O2 -1_555 4_555 52.23(6) n
Sr Ta1 Sr -1_565 -2_455 70.5414(19) n
Sr Ta1 Sr -1_565 -2_555 70.5414(19) n
Sr Ta1 O1 -1_565 1_555 125.2518(19) n
Sr Ta1 O1 -1_565 -1_555 54.7482(19) n
Sr Ta1 O2 -1_565 1_555 57.31(7) n
Sr Ta1 O2 -1_565 2_555 52.23(6) n
Sr Ta1 O2 -1_565 3_555 122.69(7) n
Sr Ta1 O2 -1_565 4_555 127.77(6) n
Sr Ta1 Sr -2_455 -2_555 109.496(4) n
Sr Ta1 O1 -2_455 1_555 125.2518(19) n
Sr Ta1 O1 -2_455 -1_555 54.7482(19) n
Sr Ta1 O2 -2_455 1_555 127.77(6) n
Sr Ta1 O2 -2_455 2_555 57.31(7) n
Sr Ta1 O2 -2_455 3_555 52.23(6) n
Sr Ta1 O2 -2_455 4_555 122.69(7) n
Sr Ta1 O1 -2_555 1_555 125.2518(19) n
Sr Ta1 O1 -2_555 -1_555 54.7482(19) n
Sr Ta1 O2 -2_555 1_555 52.23(6) n
Sr Ta1 O2 -2_555 2_555 122.69(7) n
Sr Ta1 O2 -2_555 3_555 127.77(6) n
Sr Ta1 O2 -2_555 4_555 57.31(7) n
O1 Ta1 O1 1_555 -1_555 180.0 n
O1 Ta1 O2 1_555 1_555 90.0 n
O1 Ta1 O2 1_555 2_555 90.0 n
O1 Ta1 O2 1_555 3_555 90.0 n
O1 Ta1 O2 1_555 4_555 90.0 n
O1 Ta1 O2 -1_555 1_555 90.0 n
O1 Ta1 O2 -1_555 2_555 90.0 n
O1 Ta1 O2 -1_555 3_555 90.0 n
O1 Ta1 O2 -1_555 4_555 90.0 n
O2 Ta1 O2 1_555 2_555 90.0 n
O2 Ta1 O2 1_555 3_555 180.0 n
O2 Ta1 O2 1_555 4_555 90.0 n
O2 Ta1 O2 2_555 3_555 90.0 n
O2 Ta1 O2 2_555 4_555 180.0 n
O2 Ta1 O2 3_555 4_555 90.0 n
Sr Cr2 Sr 1_555 1_655 109.496(4) n
Sr Cr2 Sr 1_555 2_655 70.5414(19) n
Sr Cr2 Sr 1_555 2_665 70.5414(19) n
Sr Cr2 Sr 1_555 -1_565 70.504(4) n
Sr Cr2 Sr 1_555 -1_665 180.0 n
Sr Cr2 Sr 1_555 -2_555 109.4586(19) n
Sr Cr2 Sr 1_555 -2_565 109.4586(19) n
Sr Cr2 O1 1_555 101_554 125.2518(19) n
Sr Cr2 O1 1_555 -101_555 54.7482(19) n
Sr Cr2 O2 1_555 1_555 57.30(6) n
Sr Cr2 O2 1_555 2_655 127.77(6) n
Sr Cr2 O2 1_555 3_665 122.70(6) n
Sr Cr2 O2 1_555 4_565 52.23(6) n
Sr Cr2 Sr 1_655 2_655 70.5414(19) n
Sr Cr2 Sr 1_655 2_665 70.5414(19) n
Sr Cr2 Sr 1_655 -1_565 180.0 n
Sr Cr2 Sr 1_655 -1_665 70.504(4) n
Sr Cr2 Sr 1_655 -2_555 109.4586(19) n
Sr Cr2 Sr 1_655 -2_565 109.4586(19) n
Sr Cr2 O1 1_655 101_554 125.2518(19) n
Sr Cr2 O1 1_655 -101_555 54.7482(19) n
Sr Cr2 O2 1_655 1_555 122.70(6) n
Sr Cr2 O2 1_655 2_655 52.23(6) n
Sr Cr2 O2 1_655 3_665 57.30(6) n
Sr Cr2 O2 1_655 4_565 127.77(6) n
Sr Cr2 Sr 2_655 2_665 109.496(4) n
Sr Cr2 Sr 2_655 -1_565 109.4586(19) n
Sr Cr2 Sr 2_655 -1_665 109.4586(19) n
Sr Cr2 Sr 2_655 -2_555 70.504(4) n
Sr Cr2 Sr 2_655 -2_565 180.0 n
Sr Cr2 O1 2_655 101_554 125.2518(19) n
Sr Cr2 O1 2_655 -101_555 54.7482(19) n
Sr Cr2 O2 2_655 1_555 52.23(6) n
Sr Cr2 O2 2_655 2_655 57.30(6) n
Sr Cr2 O2 2_655 3_665 127.77(6) n
Sr Cr2 O2 2_655 4_565 122.70(6) n
Sr Cr2 Sr 2_665 -1_565 109.4586(19) n
Sr Cr2 Sr 2_665 -1_665 109.4586(19) n
Sr Cr2 Sr 2_665 -2_555 180.0 n
Sr Cr2 Sr 2_665 -2_565 70.504(4) n
Sr Cr2 O1 2_665 101_554 125.2518(19) n
Sr Cr2 O1 2_665 -101_555 54.7482(19) n
Sr Cr2 O2 2_665 1_555 127.77(6) n
Sr Cr2 O2 2_665 2_655 122.70(6) n
Sr Cr2 O2 2_665 3_665 52.23(6) n
Sr Cr2 O2 2_665 4_565 57.30(6) n
Sr Cr2 Sr -1_565 -1_665 109.496(4) n
Sr Cr2 Sr -1_565 -2_555 70.5414(19) n
Sr Cr2 Sr -1_565 -2_565 70.5414(19) n
Sr Cr2 O1 -1_565 101_554 54.7482(19) n
Sr Cr2 O1 -1_565 -101_555 125.2518(19) n
Sr Cr2 O2 -1_565 1_555 57.30(6) n
Sr Cr2 O2 -1_565 2_655 127.77(6) n
Sr Cr2 O2 -1_565 3_665 122.70(6) n
Sr Cr2 O2 -1_565 4_565 52.23(6) n
Sr Cr2 Sr -1_665 -2_555 70.5414(19) n
Sr Cr2 Sr -1_665 -2_565 70.5414(19) n
Sr Cr2 O1 -1_665 101_554 54.7482(19) n
Sr Cr2 O1 -1_665 -101_555 125.2518(19) n
Sr Cr2 O2 -1_665 1_555 122.70(6) n
Sr Cr2 O2 -1_665 2_655 52.23(6) n
Sr Cr2 O2 -1_665 3_665 57.30(6) n
Sr Cr2 O2 -1_665 4_565 127.77(6) n
Sr Cr2 Sr -2_555 -2_565 109.496(4) n
Sr Cr2 O1 -2_555 101_554 54.7482(19) n
Sr Cr2 O1 -2_555 -101_555 125.2518(19) n
Sr Cr2 O2 -2_555 1_555 52.23(6) n
Sr Cr2 O2 -2_555 2_655 57.30(6) n
Sr Cr2 O2 -2_555 3_665 127.77(6) n
Sr Cr2 O2 -2_555 4_565 122.70(6) n
Sr Cr2 O1 -2_565 101_554 54.7482(19) n
Sr Cr2 O1 -2_565 -101_555 125.2518(19) n
Sr Cr2 O2 -2_565 1_555 127.77(6) n
Sr Cr2 O2 -2_565 2_655 122.70(6) n
Sr Cr2 O2 -2_565 3_665 52.23(6) n
Sr Cr2 O2 -2_565 4_565 57.30(6) n
O1 Cr2 O1 101_554 -101_555 180.0 n
O1 Cr2 O2 101_554 1_555 90.0 n
O1 Cr2 O2 101_554 2_655 90.0 n
O1 Cr2 O2 101_554 3_665 90.0 n
O1 Cr2 O2 101_554 4_565 90.0 n
O1 Cr2 O2 -101_555 1_555 90.0 n
O1 Cr2 O2 -101_555 2_655 90.0 n
O1 Cr2 O2 -101_555 3_665 90.0 n
O1 Cr2 O2 -101_555 4_565 90.0 n
O2 Cr2 O2 1_555 2_655 90.0 n
O2 Cr2 O2 1_555 3_665 180.0 n
O2 Cr2 O2 1_555 4_565 90.0 n
O2 Cr2 O2 2_655 3_665 90.0 n
O2 Cr2 O2 2_655 4_565 180.0 n
O2 Cr2 O2 3_665 4_565 90.0 n
Sr Ta2 Sr 1_555 1_655 109.496(4) n
Sr Ta2 Sr 1_555 2_655 70.5414(19) n
Sr Ta2 Sr 1_555 2_665 70.5414(19) n
Sr Ta2 Sr 1_555 -1_565 70.504(4) n
Sr Ta2 Sr 1_555 -1_665 180.0 n
Sr Ta2 Sr 1_555 -2_555 109.4586(19) n
Sr Ta2 Sr 1_555 -2_565 109.4586(19) n
Sr Ta2 O1 1_555 101_554 125.2518(19) n
Sr Ta2 O1 1_555 -101_555 54.7482(19) n
Sr Ta2 O2 1_555 1_555 57.30(6) n
Sr Ta2 O2 1_555 2_655 127.77(6) n
Sr Ta2 O2 1_555 3_665 122.70(6) n
Sr Ta2 O2 1_555 4_565 52.23(6) n
Sr Ta2 Sr 1_655 2_655 70.5414(19) n
Sr Ta2 Sr 1_655 2_665 70.5414(19) n
Sr Ta2 Sr 1_655 -1_565 180.0 n
Sr Ta2 Sr 1_655 -1_665 70.504(4) n
Sr Ta2 Sr 1_655 -2_555 109.4586(19) n
Sr Ta2 Sr 1_655 -2_565 109.4586(19) n
Sr Ta2 O1 1_655 101_554 125.2518(19) n
Sr Ta2 O1 1_655 -101_555 54.7482(19) n
Sr Ta2 O2 1_655 1_555 122.70(6) n
Sr Ta2 O2 1_655 2_655 52.23(6) n
Sr Ta2 O2 1_655 3_665 57.30(6) n
Sr Ta2 O2 1_655 4_565 127.77(6) n
Sr Ta2 Sr 2_655 2_665 109.496(4) n
Sr Ta2 Sr 2_655 -1_565 109.4586(19) n
Sr Ta2 Sr 2_655 -1_665 109.4586(19) n
Sr Ta2 Sr 2_655 -2_555 70.504(4) n
Sr Ta2 Sr 2_655 -2_565 180.0 n
Sr Ta2 O1 2_655 101_554 125.2518(19) n
Sr Ta2 O1 2_655 -101_555 54.7482(19) n
Sr Ta2 O2 2_655 1_555 52.23(6) n
Sr Ta2 O2 2_655 2_655 57.30(6) n
Sr Ta2 O2 2_655 3_665 127.77(6) n
Sr Ta2 O2 2_655 4_565 122.70(6) n
Sr Ta2 Sr 2_665 -1_565 109.4586(19) n
Sr Ta2 Sr 2_665 -1_665 109.4586(19) n
Sr Ta2 Sr 2_665 -2_555 180.0 n
Sr Ta2 Sr 2_665 -2_565 70.504(4) n
Sr Ta2 O1 2_665 101_554 125.2518(19) n
Sr Ta2 O1 2_665 -101_555 54.7482(19) n
Sr Ta2 O2 2_665 1_555 127.77(6) n
Sr Ta2 O2 2_665 2_655 122.70(6) n
Sr Ta2 O2 2_665 3_665 52.23(6) n
Sr Ta2 O2 2_665 4_565 57.30(6) n
Sr Ta2 Sr -1_565 -1_665 109.496(4) n
Sr Ta2 Sr -1_565 -2_555 70.5414(19) n
Sr Ta2 Sr -1_565 -2_565 70.5414(19) n
Sr Ta2 O1 -1_565 101_554 54.7482(19) n
Sr Ta2 O1 -1_565 -101_555 125.2518(19) n
Sr Ta2 O2 -1_565 1_555 57.30(6) n
Sr Ta2 O2 -1_565 2_655 127.77(6) n
Sr Ta2 O2 -1_565 3_665 122.70(6) n
Sr Ta2 O2 -1_565 4_565 52.23(6) n
Sr Ta2 Sr -1_665 -2_555 70.5414(19) n
Sr Ta2 Sr -1_665 -2_565 70.5414(19) n
Sr Ta2 O1 -1_665 101_554 54.7482(19) n
Sr Ta2 O1 -1_665 -101_555 125.2518(19) n
Sr Ta2 O2 -1_665 1_555 122.70(6) n
Sr Ta2 O2 -1_665 2_655 52.23(6) n
Sr Ta2 O2 -1_665 3_665 57.30(6) n
Sr Ta2 O2 -1_665 4_565 127.77(6) n
Sr Ta2 Sr -2_555 -2_565 109.496(4) n
Sr Ta2 O1 -2_555 101_554 54.7482(19) n
Sr Ta2 O1 -2_555 -101_555 125.2518(19) n
Sr Ta2 O2 -2_555 1_555 52.23(6) n
Sr Ta2 O2 -2_555 2_655 57.30(6) n
Sr Ta2 O2 -2_555 3_665 127.77(6) n
Sr Ta2 O2 -2_555 4_565 122.70(6) n
Sr Ta2 O1 -2_565 101_554 54.7482(19) n
Sr Ta2 O1 -2_565 -101_555 125.2518(19) n
Sr Ta2 O2 -2_565 1_555 127.77(6) n
Sr Ta2 O2 -2_565 2_655 122.70(6) n
Sr Ta2 O2 -2_565 3_665 52.23(6) n
Sr Ta2 O2 -2_565 4_565 57.30(6) n
O1 Ta2 O1 101_554 -101_555 180.0 n
O1 Ta2 O2 101_554 1_555 90.0 n
O1 Ta2 O2 101_554 2_655 90.0 n
O1 Ta2 O2 101_554 3_665 90.0 n
O1 Ta2 O2 101_554 4_565 90.0 n
O1 Ta2 O2 -101_555 1_555 90.0 n
O1 Ta2 O2 -101_555 2_655 90.0 n
O1 Ta2 O2 -101_555 3_665 90.0 n
O1 Ta2 O2 -101_555 4_565 90.0 n
O2 Ta2 O2 1_555 2_655 90.0 n
O2 Ta2 O2 1_555 3_665 180.0 n
O2 Ta2 O2 1_555 4_565 90.0 n
O2 Ta2 O2 2_655 3_665 90.0 n
O2 Ta2 O2 2_655 4_565 180.0 n
O2 Ta2 O2 3_665 4_565 90.0 n
Sr O1 Sr 1_545 1_555 180.0000(2) n
Sr O1 Sr 1_545 2_555 90.00000(10) n
Sr O1 Sr 1_545 2_655 90.00000(10) n
Sr O1 Cr1 1_545 1_555 89.98(15) n
Sr O1 Ta1 1_545 1_555 89.98(15) n
Sr O1 Cr2 1_545 101_445 90.02(15) n
Sr O1 Ta2 1_545 101_445 90.02(15) n
Sr O1 Sr 1_555 2_555 90.00000(10) n
Sr O1 Sr 1_555 2_655 90.00000(10) n
Sr O1 Cr1 1_555 1_555 89.98(15) n
Sr O1 Ta1 1_555 1_555 89.98(15) n
Sr O1 Cr2 1_555 101_445 90.02(15) n
Sr O1 Ta2 1_555 101_445 90.02(15) n
Sr O1 Sr 2_555 2_655 180.0000(2) n
Sr O1 Cr1 2_555 1_555 89.98(15) n
Sr O1 Ta1 2_555 1_555 89.98(15) n
Sr O1 Cr2 2_555 101_445 90.02(15) n
Sr O1 Ta2 2_555 101_445 90.02(15) n
Sr O1 Cr1 2_655 1_555 89.98(15) n
Sr O1 Ta1 2_655 1_555 89.98(15) n
Sr O1 Cr2 2_655 101_445 90.02(15) n
Sr O1 Ta2 2_655 101_445 90.02(15) n
Cr1 O1 Cr2 1_555 101_445 180.0 n
Cr1 O1 Ta2 1_555 101_445 180.0 n
Ta1 O1 Cr2 1_555 101_445 180.0 n
Ta1 O1 Ta2 1_555 101_445 180.0 n
Sr O2 Sr 1_555 2_655 89.914(7) n
Sr O2 Sr 1_555 -1_565 86.49(8) n
Sr O2 Sr 1_555 -2_555 176.40(9) n
Sr O2 Cr1 1_555 1_555 87.41(10) n
Sr O2 Ta1 1_555 1_555 87.41(10) n
Sr O2 Cr2 1_555 1_555 87.37(12) n
Sr O2 Ta2 1_555 1_555 87.37(12) n
Sr O2 Sr 2_655 -1_565 176.40(9) n
Sr O2 Sr 2_655 -2_555 93.68(9) n
Sr O2 Cr1 2_655 1_555 92.48(13) n
Sr O2 Ta1 2_655 1_555 92.48(13) n
Sr O2 Cr2 2_655 1_555 92.43(11) n
Sr O2 Ta2 2_655 1_555 92.43(11) n
Sr O2 Sr -1_565 -2_555 89.914(7) n
Sr O2 Cr1 -1_565 1_555 87.41(10) n
Sr O2 Ta1 -1_565 1_555 87.41(10) n
Sr O2 Cr2 -1_565 1_555 87.37(12) n
Sr O2 Ta2 -1_565 1_555 87.37(12) n
Sr O2 Cr1 -2_555 1_555 92.48(13) n
Sr O2 Ta1 -2_555 1_555 92.48(13) n
Sr O2 Cr2 -2_555 1_555 92.43(11) n
Sr O2 Ta2 -2_555 1_555 92.43(11) n
Cr1 O2 Cr2 1_555 1_555 172.82(17) n
Cr1 O2 Ta2 1_555 1_555 172.82(17) n
Ta1 O2 Cr2 1_555 1_555 172.82(17) n
Ta1 O2 Ta2 1_555 1_555 172.82(17) n

loop_
_geom_bond_atom_site_label_1
_geom_bond_atom_site_label_2
_geom_bond_site_symmetry_2
_geom_bond_distance
_geom_bond_publ_flag
Sr Sr 2_555 3.9423(3) n
Sr Sr 2_565 3.9423(3) n
Sr Sr 2_655 3.9423(3) n
Sr Sr 2_665 3.9423(3) n
Sr Sr -1_565 3.9404(3) n
Sr Sr -1_566 3.9404(3) n
Sr Cr1 1_555 3.41355(10) n
Sr Cr1 1_565 3.41355(10) n
Sr Cr1 101_455 3.41355(10) n
Sr Cr1 101_555 3.41355(10) n
Sr Ta1 1_555 3.41355(10) n
Sr Ta1 1_565 3.41355(10) n
Sr Ta1 101_455 3.41355(10) n
Sr Ta1 101_555 3.41355(10) n
Sr Cr2 1_455 3.41355(10) n
Sr Cr2 1_555 3.41355(10) n
Sr Cr2 101_445 3.41355(10) n
Sr Cr2 101_455 3.41355(10) n
Sr Ta2 1_455 3.41355(10) n
Sr Ta2 1_555 3.41355(10) n
Sr Ta2 101_445 3.41355(10) n
Sr Ta2 101_455 3.41355(10) n
Sr O1 1_555 2.7876(2) n
Sr O1 1_565 2.7876(2) n
Sr O1 -101_455 2.7876(2) n
Sr O1 -101_555 2.7876(2) n
Sr O2 1_555 2.876(2) n
Sr O2 2_555 2.701(2) n
Sr O2 3_565 2.876(2) n
Sr O2 4_565 2.701(2) n
Sr O2 101_455 2.701(2) n
Sr O2 102_555 2.876(2) n
Sr O2 103_555 2.701(2) n
Sr O2 104_455 2.876(2) n
Cr1 Sr 1_545 3.41355(10) n
Cr1 Sr 1_555 3.41355(10) n
Cr1 Sr 2_555 3.41355(10) n
Cr1 Sr 2_655 3.41355(10) n
Cr1 Sr -1_555 3.41355(10) n
Cr1 Sr -1_565 3.41355(10) n
Cr1 Sr -2_455 3.41355(10) n
Cr1 Sr -2_555 3.41355(10) n
Cr1 O1 1_555 1.971(7) n
Cr1 O1 -1_555 1.971(7) n
Cr1 O2 1_555 1.974(5) n
Cr1 O2 2_555 1.974(5) n
Cr1 O2 3_555 1.974(5) n
Cr1 O2 4_555 1.974(5) n
Ta1 Sr 1_545 3.41355(10) n
Ta1 Sr 1_555 3.41355(10) n
Ta1 Sr 2_555 3.41355(10) n
Ta1 Sr 2_655 3.41355(10) n
Ta1 Sr -1_555 3.41355(10) n
Ta1 Sr -1_565 3.41355(10) n
Ta1 Sr -2_455 3.41355(10) n
Ta1 Sr -2_555 3.41355(10) n
Ta1 O1 1_555 1.971(7) n
Ta1 O1 -1_555 1.971(7) n
Ta1 O2 1_555 1.974(5) n
Ta1 O2 2_555 1.974(5) n
Ta1 O2 3_555 1.974(5) n
Ta1 O2 4_555 1.974(5) n
Cr2 Sr 1_555 3.41355(10) n
Cr2 Sr 1_655 3.41355(10) n
Cr2 Sr 2_655 3.41355(10) n
Cr2 Sr 2_665 3.41355(10) n
Cr2 Sr -1_565 3.41355(10) n
Cr2 Sr -1_665 3.41355(10) n
Cr2 Sr -2_555 3.41355(10) n
Cr2 Sr -2_565 3.41355(10) n
Cr2 O1 101_554 1.969(7) n
Cr2 O1 -101_555 1.969(7) n
Cr2 O2 1_555 1.976(5) n
Cr2 O2 2_655 1.976(5) n
Cr2 O2 3_665 1.976(5) n
Cr2 O2 4_565 1.976(5) n
Ta2 Sr 1_555 3.41355(10) n
Ta2 Sr 1_655 3.41355(10) n
Ta2 Sr 2_655 3.41355(10) n
Ta2 Sr 2_665 3.41355(10) n
Ta2 Sr -1_565 3.41355(10) n
Ta2 Sr -1_665 3.41355(10) n
Ta2 Sr -2_555 3.41355(10) n
Ta2 Sr -2_565 3.41355(10) n
Ta2 O1 101_554 1.969(7) n
Ta2 O1 -101_555 1.969(7) n
Ta2 O2 1_555 1.976(5) n
Ta2 O2 2_655 1.976(5) n
Ta2 O2 3_665 1.976(5) n
Ta2 O2 4_565 1.976(5) n
O1 Sr 1_545 2.7876(2) n
O1 Sr 1_555 2.7876(2) n
O1 Sr 2_555 2.7876(2) n
O1 Sr 2_655 2.7876(2) n
O1 Cr1 1_555 1.971(7) n
O1 Ta1 1_555 1.971(7) n
O1 Cr2 101_445 1.969(7) n
O1 Ta2 101_445 1.969(7) n
O2 Sr 1_555 2.876(2) n
O2 Sr 2_655 2.701(2) n
O2 Sr -1_565 2.876(2) n
O2 Sr -2_555 2.701(2) n
O2 Cr1 1_555 1.974(5) n
O2 Ta1 1_555 1.974(5) n
O2 Cr2 1_555 1.976(5) n
O2 Ta2 1_555 1.976(5) n
